data_7216841
loop_
_publ_author_name
'Argyle, Victoria J.'
'Roxburgh, Marina'
'Hanton, Lyall R.'

_publ_section_title
;
 Use of the oxime--oximato binding mode to stabilise mixed valence copper
 iodide polymer networks using dipyridyl ketone oxime ligands
;
_journal_issue 28
_journal_name_full CrystEngComm
_journal_page_first 6345
_journal_paper_doi 10.1039/c3ce42481b
_journal_volume 16
_journal_year 2014
_chemical_formula_sum 'C24 H20 Cu2 I2 N7 O2'
_chemical_formula_weight 819.35
_chemical_name_systematic
;
 ?
;
_space_group_IT_number 14
_symmetry_cell_setting monoclinic
_symmetry_space_group_name_Hall '-P 2yn'
_symmetry_space_group_name_H-M 'P 1 21/n 1'
_atom_sites_solution_hydrogens geom
_atom_sites_solution_primary direct
_atom_sites_solution_secondary difmap
_audit_creation_method SHELXL-97
_cell_angle_alpha 90.000
_cell_angle_beta 99.3400(4)
_cell_angle_gamma 90.000
_cell_formula_units_Z 4
_cell_length_a 11.6390(9)
_cell_length_b 15.3802(12)
_cell_length_c 14.9492(11)
_cell_measurement_reflns_used 9126
_cell_measurement_temperature 90(2)
_cell_measurement_theta_max 27.47
_cell_measurement_theta_min 2.21
_cell_volume 2640.6(3)
_computing_cell_refinement 'Bruker SMART'
_computing_data_collection 'Bruker SMART'
_computing_data_reduction 'Bruker SAINT'
_computing_molecular_graphics 'Bruker SHELXTL'
_computing_publication_material 'Bruker SHELXTL'
_computing_structure_refinement 'SHELXL-97 (Sheldrick, 1997)'
_computing_structure_solution 'SIR97 (Altomare et al., 1999)'
_diffrn_ambient_temperature 90(2)
_diffrn_measured_fraction_theta_full 0.997
_diffrn_measured_fraction_theta_max 0.997
_diffrn_measurement_device_type 'Bruker APEXII CCD area detector'
_diffrn_measurement_method 'phi and omega scans'
_diffrn_radiation_monochromator graphite
_diffrn_radiation_source 'fine-focus sealed tube'
_diffrn_radiation_type MoK\a
_diffrn_radiation_wavelength 0.71069
_diffrn_reflns_av_R_equivalents 0.0233
_diffrn_reflns_av_sigmaI/netI 0.0134
_diffrn_reflns_limit_h_max 14
_diffrn_reflns_limit_h_min -14
_diffrn_reflns_limit_k_max 18
_diffrn_reflns_limit_k_min -18
_diffrn_reflns_limit_l_max 18
_diffrn_reflns_limit_l_min -18
_diffrn_reflns_number 32040
_diffrn_reflns_theta_full 25.50
_diffrn_reflns_theta_max 25.50
_diffrn_reflns_theta_min 3.31
_diffrn_standards_number 0
_exptl_absorpt_coefficient_mu 3.986
_exptl_absorpt_correction_T_max 0.6201
_exptl_absorpt_correction_T_min 0.3442
_exptl_absorpt_correction_type multi-scan
_exptl_absorpt_process_details 'SADABS (Bruker, 2004)'
_exptl_crystal_colour black
_exptl_crystal_density_diffrn 2.061
_exptl_crystal_density_method 'not measured'
_exptl_crystal_description Rhomb
_exptl_crystal_F_000 1572
_exptl_crystal_size_max 0.37
_exptl_crystal_size_mid 0.23
_exptl_crystal_size_min 0.12
_refine_diff_density_max 0.724
_refine_diff_density_min -0.389
_refine_diff_density_rms 0.065
_refine_ls_extinction_method none
_refine_ls_goodness_of_fit_ref 1.150
_refine_ls_hydrogen_treatment mixed
_refine_ls_matrix_type full
_refine_ls_number_parameters 338
_refine_ls_number_reflns 4891
_refine_ls_number_restraints 0
_refine_ls_restrained_S_all 1.150
_refine_ls_R_factor_all 0.0163
_refine_ls_R_factor_gt 0.0161
_refine_ls_shift/su_max 0.001
_refine_ls_shift/su_mean 0.000
_refine_ls_structure_factor_coef Fsqd
_refine_ls_weighting_details 'calc w=1/[\s^2^(Fo^2^)+(0.0108P)^2^+3.7643P] where P=(Fo^2^+2Fc^2^)/3'
_refine_ls_weighting_scheme calc
_refine_ls_wR_factor_gt 0.0383
_refine_ls_wR_factor_ref 0.0384
_reflns_number_gt 4850
_reflns_number_total 4891
_reflns_threshold_expression >2sigma(I)
_cod_data_source_file c3ce42481b1.cif
_cod_data_source_block Compound3
_cod_depositor_comments
;
The following automatic conversions were performed:

'_symmetry_cell_setting' value 'Monoclinic' changed to 'monoclinic'
according to
/usr/data/users/saulius/crontab/automatic-downloads/rss-feeds/RSC/lib/dictionaries/cif_core.dic
dictionary named 'cif_core.dic' version 2.4.2 from 2011-04-26.

Automatic conversion script
Id: cif_fix_values 2281 2013-09-26 08:29:07Z andrius 
;
_cod_original_sg_symbol_H-M P2(1)/n
_cod_database_code 7216841

loop_
_symmetry_equiv_pos_as_xyz
'x, y, z'
'-x+1/2, y+1/2, -z+1/2'
'-x, -y, -z'
'x-1/2, -y-1/2, z-1/2'

loop_
_atom_site_label
_atom_site_type_symbol
_atom_site_fract_x
_atom_site_fract_y
_atom_site_fract_z
_atom_site_U_iso_or_equiv
_atom_site_adp_type
_atom_site_occupancy
_atom_site_symmetry_multiplicity
_atom_site_calc_flag
_atom_site_refinement_flags
C1 C 0.1845(2) 0.26168(14) -0.14929(15) 0.0156(4) Uani 1 1 d .
H1 H 0.1852 0.3010 -0.1965 0.019 Uiso 1 1 calc R
C2 C 0.1413(2) 0.28871(14) -0.07296(15) 0.0172(5) Uani 1 1 d .
H2 H 0.1113 0.3445 -0.0699 0.021 Uiso 1 1 calc R
C3 C 0.1433(2) 0.23134(15) -0.00108(15) 0.0180(5) Uani 1 1 d .
H3 H 0.1128 0.2474 0.0503 0.022 Uiso 1 1 calc R
C4 C 0.19167(19) 0.14947(14) -0.00748(14) 0.0149(4) Uani 1 1 d .
H4 H 0.1967 0.1107 0.0407 0.018 Uiso 1 1 calc R
C5 C 0.23233(18) 0.12594(13) -0.08605(14) 0.0122(4) Uani 1 1 d .
C6 C 0.28755(18) 0.04167(14) -0.09779(14) 0.0122(4) Uani 1 1 d .
C7 C 0.30225(19) -0.02412(13) -0.02365(14) 0.0126(4) Uani 1 1 d .
C8 C 0.2349(2) -0.09922(14) -0.02995(14) 0.0154(4) Uani 1 1 d .
H8 H 0.1851 -0.1126 -0.0833 0.019 Uiso 1 1 calc R
C9 C 0.24318(19) -0.15380(14) 0.04445(15) 0.0152(4) Uani 1 1 d .
H9 H 0.1965 -0.2032 0.0401 0.018 Uiso 1 1 calc R
C10 C 0.38332(19) -0.06816(14) 0.12665(15) 0.0155(4) Uani 1 1 d .
H10 H 0.4362 -0.0582 0.1794 0.019 Uiso 1 1 calc R
C11 C 0.37919(19) -0.00905(14) 0.05638(14) 0.0148(4) Uani 1 1 d .
H11 H 0.4269 0.0398 0.0625 0.018 Uiso 1 1 calc R
C12 C 0.07231(19) 0.23678(14) 0.62545(15) 0.0154(4) Uani 1 1 d .
H12 H 0.0661 0.2643 0.6799 0.018 Uiso 1 1 calc R
C13 C -0.0013(2) 0.26301(14) 0.54718(15) 0.0168(5) Uani 1 1 d .
H13 H -0.0566 0.3061 0.5496 0.020 Uiso 1 1 calc R
C14 C 0.0095(2) 0.22386(15) 0.46585(15) 0.0175(5) Uani 1 1 d .
H14 H -0.0375 0.2412 0.4125 0.021 Uiso 1 1 calc R
C15 C 0.09126(19) 0.15824(14) 0.46455(15) 0.0152(4) Uani 1 1 d .
H15 H 0.1004 0.1314 0.4104 0.018 Uiso 1 1 calc R
C16 C 0.15915(18) 0.13353(14) 0.54583(14) 0.0127(4) Uani 1 1 d .
C17 C 0.24230(18) 0.06137(14) 0.55236(14) 0.0130(4) Uani 1 1 d .
C18 C 0.25620(19) 0.00430(14) 0.47496(14) 0.0127(4) Uani 1 1 d .
C19 C 0.35903(19) 0.00404(14) 0.43968(14) 0.0140(4) Uani 1 1 d .
H19 H 0.4181 0.0433 0.4608 0.017 Uiso 1 1 calc R
C20 C 0.37292(19) -0.05526(14) 0.37273(14) 0.0147(4) Uani 1 1 d .
H20 H 0.4428 -0.0553 0.3502 0.018 Uiso 1 1 calc R
C21 C 0.1896(2) -0.10978(15) 0.37081(15) 0.0178(5) Uani 1 1 d .
H21 H 0.1306 -0.1478 0.3465 0.021 Uiso 1 1 calc R
C22 C 0.1687(2) -0.05319(15) 0.43836(15) 0.0184(5) Uani 1 1 d .
H22 H 0.0974 -0.0536 0.4589 0.022 Uiso 1 1 calc R
C23 C 0.0661(3) 0.0066(2) 0.1699(2) 0.0508(9) Uani 1 1 d .
H23A H 0.1301 0.0443 0.1924 0.076 Uiso 1 1 calc R
H23B H 0.0260 0.0288 0.1132 0.076 Uiso 1 1 calc R
H23C H 0.0949 -0.0507 0.1609 0.076 Uiso 1 1 calc R
C24 C -0.0111(3) 0.00300(18) 0.2328(2) 0.0329(6) Uani 1 1 d .
N1 N 0.22549(16) 0.18128(11) -0.15804(12) 0.0124(4) Uani 1 1 d .
N2 N 0.31553(16) -0.13881(11) 0.12295(12) 0.0133(4) Uani 1 1 d .
N3 N 0.31993(16) 0.03087(11) -0.17570(12) 0.0124(4) Uani 1 1 d .
N4 N 0.15122(16) 0.17394(11) 0.62571(12) 0.0125(4) Uani 1 1 d .
N5 N 0.29058(16) -0.11271(11) 0.33863(12) 0.0132(4) Uani 1 1 d .
N6 N 0.29947(16) 0.04801(11) 0.63288(12) 0.0130(4) Uani 1 1 d .
N7 N -0.0710(2) -0.0032(2) 0.2838(2) 0.0540(8) Uani 1 1 d .
O1 O 0.37357(14) -0.04362(10) -0.19169(10) 0.0153(3) Uani 1 1 d .
H1A H 0.381(2) -0.0334(17) -0.2642(17) 0.018 Uiso 1 1 d .
O2 O 0.37489(13) -0.01853(9) 0.64701(10) 0.0151(3) Uani 1 1 d .
Cu1 Cu 0.26954(2) 0.124749(16) -0.268979(16) 0.01205(6) Uani 1 1 d .
Cu2 Cu 0.31739(2) -0.204811(17) 0.242383(17) 0.01481(6) Uani 1 1 d .
I1 I 0.547438(12) -0.241628(9) 0.293874(9) 0.01387(4) Uani 1 1 d .
I2 I 0.168371(13) -0.327256(9) 0.240032(10) 0.01999(4) Uani 1 1 d .

loop_
_atom_site_aniso_label
_atom_site_aniso_U_11
_atom_site_aniso_U_22
_atom_site_aniso_U_33
_atom_site_aniso_U_23
_atom_site_aniso_U_13
_atom_site_aniso_U_12
C1 0.0203(11) 0.0113(10) 0.0137(11) 0.0003(8) -0.0017(9) 0.0013(8)
C2 0.0223(12) 0.0125(10) 0.0163(11) -0.0039(8) 0.0011(9) 0.0026(9)
C3 0.0212(12) 0.0202(11) 0.0130(11) -0.0045(9) 0.0041(9) 0.0005(9)
C4 0.0185(11) 0.0148(10) 0.0114(10) 0.0010(8) 0.0025(9) -0.0012(9)
C5 0.0130(10) 0.0121(10) 0.0106(10) 0.0000(8) -0.0008(8) -0.0021(8)
C6 0.0134(10) 0.0120(10) 0.0102(10) -0.0008(8) -0.0010(8) -0.0017(8)
C7 0.0140(10) 0.0116(10) 0.0122(10) -0.0002(8) 0.0023(8) 0.0035(8)
C8 0.0185(11) 0.0149(11) 0.0119(10) -0.0022(8) -0.0003(8) 0.0001(9)
C9 0.0156(11) 0.0124(10) 0.0175(11) -0.0014(8) 0.0024(9) -0.0009(8)
C10 0.0163(11) 0.0171(11) 0.0119(10) -0.0003(8) -0.0010(8) 0.0003(9)
C11 0.0176(11) 0.0127(10) 0.0135(10) -0.0003(8) 0.0007(9) -0.0029(8)
C12 0.0164(11) 0.0141(10) 0.0159(11) -0.0012(8) 0.0028(9) 0.0007(8)
C13 0.0147(11) 0.0150(11) 0.0205(11) 0.0022(9) 0.0027(9) 0.0038(9)
C14 0.0160(11) 0.0200(11) 0.0151(11) 0.0054(9) -0.0014(9) -0.0007(9)
C15 0.0162(11) 0.0178(11) 0.0118(10) 0.0000(8) 0.0026(8) -0.0016(9)
C16 0.0130(10) 0.0134(10) 0.0118(10) -0.0005(8) 0.0027(8) -0.0021(8)
C17 0.0140(10) 0.0136(10) 0.0117(10) -0.0004(8) 0.0033(8) -0.0010(8)
C18 0.0163(11) 0.0120(10) 0.0094(10) 0.0022(8) 0.0005(8) 0.0027(8)
C19 0.0160(11) 0.0130(10) 0.0123(10) 0.0005(8) 0.0002(8) -0.0024(8)
C20 0.0156(11) 0.0155(10) 0.0138(10) 0.0013(8) 0.0044(8) -0.0001(8)
C21 0.0164(11) 0.0190(11) 0.0176(11) -0.0036(9) 0.0018(9) -0.0044(9)
C22 0.0153(11) 0.0219(12) 0.0193(11) -0.0037(9) 0.0060(9) -0.0019(9)
C23 0.053(2) 0.060(2) 0.0390(18) 0.0005(16) 0.0041(16) 0.0193(17)
C24 0.0301(15) 0.0274(14) 0.0384(16) 0.0089(12) -0.0030(13) -0.0094(12)
N1 0.0152(9) 0.0119(9) 0.0099(8) -0.0006(7) 0.0014(7) 0.0001(7)
N2 0.0159(9) 0.0123(9) 0.0118(9) 0.0002(7) 0.0027(7) 0.0023(7)
N3 0.0136(9) 0.0108(8) 0.0121(9) -0.0017(7) -0.0004(7) 0.0015(7)
N4 0.0142(9) 0.0123(9) 0.0108(9) 0.0002(7) 0.0015(7) 0.0004(7)
N5 0.0170(9) 0.0128(9) 0.0098(8) -0.0007(7) 0.0020(7) 0.0003(7)
N6 0.0150(9) 0.0111(9) 0.0127(9) 0.0004(7) 0.0020(7) 0.0019(7)
N7 0.0320(15) 0.0606(19) 0.067(2) 0.0251(16) -0.0002(15) -0.0047(13)
O1 0.0209(8) 0.0122(7) 0.0124(7) -0.0005(6) 0.0020(6) 0.0059(6)
O2 0.0175(8) 0.0138(8) 0.0136(7) -0.0009(6) 0.0012(6) 0.0072(6)
Cu1 0.01712(14) 0.01132(12) 0.00742(12) -0.00044(9) 0.00112(10) 0.00366(10)
Cu2 0.02069(14) 0.01314(13) 0.01090(13) 0.00034(10) 0.00347(10) -0.00036(10)
I1 0.01430(7) 0.01380(7) 0.01332(7) 0.00260(5) 0.00165(5) 0.00142(5)
I2 0.02268(8) 0.01738(8) 0.02061(8) -0.00569(6) 0.00567(6) -0.00621(6)

loop_
_atom_type_symbol
_atom_type_description
_atom_type_scat_dispersion_real
_atom_type_scat_dispersion_imag
_atom_type_scat_source
C C 0.0033 0.0016 'International Tables Vol C Tables 4.2.6.8 and 6.1.1.4'
H H 0.0000 0.0000 'International Tables Vol C Tables 4.2.6.8 and 6.1.1.4'
N N 0.0061 0.0033 'International Tables Vol C Tables 4.2.6.8 and 6.1.1.4'
O O 0.0106 0.0060 'International Tables Vol C Tables 4.2.6.8 and 6.1.1.4'
Cu Cu 0.3201 1.2651 'International Tables Vol C Tables 4.2.6.8 and 6.1.1.4'
I I -0.4742 1.8119 'International Tables Vol C Tables 4.2.6.8 and 6.1.1.4'

loop_
_geom_angle_atom_site_label_1
_geom_angle_atom_site_label_2
_geom_angle_atom_site_label_3
_geom_angle
_geom_angle_site_symmetry_1
_geom_angle_site_symmetry_3
N1 C1 C2 122.7(2) . .
N1 C1 H1 118.6 . .
C2 C1 H1 118.6 . .
C1 C2 C3 119.0(2) . .
C1 C2 H2 120.5 . .
C3 C2 H2 120.5 . .
C2 C3 C4 118.6(2) . .
C2 C3 H3 120.7 . .
C4 C3 H3 120.7 . .
C5 C4 C3 119.6(2) . .
C5 C4 H4 120.2 . .
C3 C4 H4 120.2 . .
N1 C5 C4 121.48(19) . .
N1 C5 C6 115.23(18) . .
C4 C5 C6 123.28(19) . .
N3 C6 C5 114.75(18) . .
N3 C6 C7 124.63(19) . .
C5 C6 C7 120.62(18) . .
C8 C7 C11 118.22(19) . .
C8 C7 C6 121.26(19) . .
C11 C7 C6 120.40(19) . .
C9 C8 C7 119.0(2) . .
C9 C8 H8 120.5 . .
C7 C8 H8 120.5 . .
N2 C9 C8 123.2(2) . .
N2 C9 H9 118.4 . .
C8 C9 H9 118.4 . .
N2 C10 C11 123.7(2) . .
N2 C10 H10 118.2 . .
C11 C10 H10 118.2 . .
C10 C11 C7 118.7(2) . .
C10 C11 H11 120.6 . .
C7 C11 H11 120.6 . .
N4 C12 C13 122.8(2) . .
N4 C12 H12 118.6 . .
C13 C12 H12 118.6 . .
C14 C13 C12 118.8(2) . .
C14 C13 H13 120.6 . .
C12 C13 H13 120.6 . .
C13 C14 C15 119.3(2) . .
C13 C14 H14 120.3 . .
C15 C14 H14 120.3 . .
C14 C15 C16 118.6(2) . .
C14 C15 H15 120.7 . .
C16 C15 H15 120.7 . .
N4 C16 C15 122.1(2) . .
N4 C16 C17 115.19(18) . .
C15 C16 C17 122.71(19) . .
N6 C17 C16 114.60(19) . .
N6 C17 C18 121.83(19) . .
C16 C17 C18 123.49(18) . .
C19 C18 C22 118.1(2) . .
C19 C18 C17 120.70(19) . .
C22 C18 C17 121.1(2) . .
C20 C19 C18 119.2(2) . .
C20 C19 H19 120.4 . .
C18 C19 H19 120.4 . .
N5 C20 C19 123.3(2) . .
N5 C20 H20 118.4 . .
C19 C20 H20 118.4 . .
N5 C21 C22 123.5(2) . .
N5 C21 H21 118.3 . .
C22 C21 H21 118.3 . .
C21 C22 C18 118.8(2) . .
C21 C22 H22 120.6 . .
C18 C22 H22 120.6 . .
C24 C23 H23A 109.5 . .
C24 C23 H23B 109.5 . .
H23A C23 H23B 109.5 . .
C24 C23 H23C 109.5 . .
H23A C23 H23C 109.5 . .
H23B C23 H23C 109.5 . .
N7 C24 C23 177.2(3) . .
C1 N1 C5 118.35(19) . .
C1 N1 Cu1 128.48(15) . .
C5 N1 Cu1 113.00(14) . .
C10 N2 C9 117.06(18) . .
C10 N2 Cu2 116.32(14) . .
C9 N2 Cu2 126.13(15) . .
C6 N3 O1 118.82(17) . .
C6 N3 Cu1 115.75(14) . .
O1 N3 Cu1 125.12(13) . .
C12 N4 C16 118.25(18) . .
C12 N4 Cu1 130.04(15) . 1_556
C16 N4 Cu1 111.71(14) . 1_556
C21 N5 C20 117.06(19) . .
C21 N5 Cu2 120.70(15) . .
C20 N5 Cu2 122.22(15) . .
C17 N6 O2 119.44(17) . .
C17 N6 Cu1 118.31(15) . 1_556
O2 N6 Cu1 122.23(13) . 1_556
N3 O1 H1A 99.5(13) . .
N6 Cu1 N1 168.16(7) 1_554 .
N6 Cu1 N3 91.10(8) 1_554 .
N1 Cu1 N3 79.91(7) . .
N6 Cu1 N4 80.05(7) 1_554 1_554
N1 Cu1 N4 104.05(8) . 1_554
N3 Cu1 N4 150.49(7) . 1_554
N6 Cu1 I1 93.09(6) 1_554 3_655
N1 Cu1 I1 97.54(5) . 3_655
N3 Cu1 I1 113.56(6) . 3_655
N4 Cu1 I1 95.11(6) 1_554 3_655
N2 Cu2 N5 106.49(7) . .
N2 Cu2 I2 116.23(5) . .
N5 Cu2 I2 109.47(5) . .
N2 Cu2 I1 102.66(5) . .
N5 Cu2 I1 101.42(5) . .
I2 Cu2 I1 118.98(2) . .
Cu2 I1 Cu1 123.51(2) . 3_655

loop_
_geom_bond_atom_site_label_1
_geom_bond_atom_site_label_2
_geom_bond_distance
_geom_bond_site_symmetry_2
C1 N1 1.339(3) .
C1 C2 1.384(3) .
C1 H1 0.9300 .
C2 C3 1.388(3) .
C2 H2 0.9300 .
C3 C4 1.389(3) .
C3 H3 0.9300 .
C4 C5 1.384(3) .
C4 H4 0.9300 .
C5 N1 1.364(3) .
C5 C6 1.470(3) .
C6 N3 1.292(3) .
C6 C7 1.490(3) .
C7 C8 1.390(3) .
C7 C11 1.392(3) .
C8 C9 1.384(3) .
C8 H8 0.9300 .
C9 N2 1.348(3) .
C9 H9 0.9300 .
C10 N2 1.339(3) .
C10 C11 1.384(3) .
C10 H10 0.9300 .
C11 H11 0.9300 .
C12 N4 1.333(3) .
C12 C13 1.392(3) .
C12 H12 0.9300 .
C13 C14 1.381(3) .
C13 H13 0.9300 .
C14 C15 1.390(3) .
C14 H14 0.9300 .
C15 C16 1.390(3) .
C15 H15 0.9300 .
C16 N4 1.363(3) .
C16 C17 1.465(3) .
C17 N6 1.293(3) .
C17 C18 1.482(3) .
C18 C19 1.384(3) .
C18 C22 1.392(3) .
C19 C20 1.383(3) .
C19 H19 0.9300 .
C20 N5 1.341(3) .
C20 H20 0.9300 .
C21 N5 1.341(3) .
C21 C22 1.385(3) .
C21 H21 0.9300 .
C22 H22 0.9300 .
C23 C24 1.404(5) .
C23 H23A 0.9600 .
C23 H23B 0.9600 .
C23 H23C 0.9600 .
C24 N7 1.119(4) .
N1 Cu1 2.0117(18) .
N2 Cu2 2.0508(19) .
N3 O1 1.345(2) .
N3 Cu1 2.0264(18) .
N4 Cu1 2.0589(18) 1_556
N5 Cu2 2.0786(18) .
N6 O2 1.342(2) .
N6 Cu1 1.9580(18) 1_556
O1 H1A 1.11(3) .
Cu1 N6 1.9580(18) 1_554
Cu1 N4 2.0589(18) 1_554
Cu1 I1 2.8577(9) 3_655
Cu2 I2 2.5566(8) .
Cu2 I1 2.7220(11) .
I1 Cu1 2.8577(9) 3_655
